data_4309118
loop_
_publ_author_name
'Jean-Paul Collin'
'Damien Jouvenot'
'Masatoshi Koizumi'
'Jean-Pierre Sauvage'

_publ_section_title
;
Light-Driven Expulsion of the Sterically Hindering Ligand L in Tris-diimine
Ruthenium(II) Complexes of the Ru(phen)2(L)2+ Family: A Pronounced Ring
Effect
;
_journal_name_full 'Inorganic Chemistry'
_journal_page_first 4693
_journal_page_last 4698
_journal_paper_doi 10.1021/ic050246a
_journal_volume 44
_journal_year 2005
_chemical_formula_moiety 'C148 H134 F24 N12 O13 P4 Ru2'
_chemical_formula_sum 'C148 H134 F24 N12 O13 P4 Ru2'
_chemical_formula_weight 3070.79
_chemical_name_systematic ' ?'
_space_group_IT_number 2
_symmetry_cell_setting triclinic
_symmetry_space_group_name_Hall '-P 1'
_symmetry_space_group_name_H-M 'P -1'
_cell_angle_alpha 102.063(5)
_cell_angle_beta 97.138(5)
_cell_angle_gamma 98.739(5)
_cell_formula_units_Z 1
_cell_length_a 13.8261(2)
_cell_length_b 15.1133(2)
_cell_length_c 17.0233(3)
_cell_measurement_reflns_used 19720
_cell_measurement_temperature 173
_cell_measurement_theta_max 30.0
_cell_measurement_theta_min 1.4
_cell_volume 3393.14(14)
_computing_publication_material CIFGEN_IN_OpenMoleN_(_1997)
_computing_structure_refinement LSFM_OpenMoleN_(_1997)
_computing_structure_solution Direct_methods_(SIR,_Burla_et_al.,_1989)
_diffrn_ambient_temperature 173
_diffrn_measured_fraction_theta_full 0.996
_diffrn_measured_fraction_theta_max 0.996
_diffrn_measurement_details
;
  19720 reflections were collected using program Collect
 ("Collect" Data collection software, Nonius B.V., 1998)
 The conditions were as follow : crystal to detector distance =  36. mm.
 Scan angle =  2.0 deg 1 scans of   80 sec per frame.
 Data collection was divided into  2 set(s)
 with the following starting angles and number of frames :
 Set 1 Theta =    8.80 Omega =    0.00 Kappa =    0.00   91 frames
 Set 2 Theta =   -7.90 Kappa =  135.00 Phi   =    0.00   24 frames
 Friedel pairs were averaged. Internal R = 0.04
;
_diffrn_measurement_device_type KappaCCD
_diffrn_measurement_method '\p scans'
_diffrn_radiation_monochromator graphite
_diffrn_radiation_type Mo-K\a
_diffrn_radiation_wavelength 0.71073
_diffrn_reflns_av_R_equivalents 0.040
_diffrn_reflns_av_sigmaI/netI 0.333
_diffrn_reflns_limit_h_max 19
_diffrn_reflns_limit_h_min 0
_diffrn_reflns_limit_k_max 21
_diffrn_reflns_limit_k_min -21
_diffrn_reflns_limit_l_max 23
_diffrn_reflns_limit_l_min -23
_diffrn_reflns_number 19720
_diffrn_reflns_theta_full 30.01
_diffrn_reflns_theta_max 30.01
_diffrn_reflns_theta_min 2.5
_diffrn_source xray_tube
_diffrn_standards_decay_% 0
_exptl_absorpt_coefficient_mu 0.371
_exptl_absorpt_correction_type none
_exptl_crystal_colour red
_exptl_crystal_density_diffrn 1.50
_exptl_crystal_density_method none
_exptl_crystal_description prism
_exptl_crystal_F_000 1574
_exptl_crystal_size_max 0.20
_exptl_crystal_size_mid 0.08
_exptl_crystal_size_min 0.08
_refine_diff_density_max 1.130
_refine_diff_density_min -0.941
_refine_ls_extinction_method none
_refine_ls_goodness_of_fit_all 1.432
_refine_ls_goodness_of_fit_ref 1.010
_refine_ls_hydrogen_treatment noref
_refine_ls_matrix_type full
_refine_ls_number_constraints 9
_refine_ls_number_parameters 973
_refine_ls_number_reflns 13069
_refine_ls_number_restraints 0
_refine_ls_R_factor_all 0.114
_refine_ls_R_factor_gt 0.063
_refine_ls_shift/esd_mean 0.000
_refine_ls_shift/su_max 0.000
_refine_ls_structure_factor_coef F
_refine_ls_weighting_scheme sigma
_refine_ls_wR_factor_all 0.279
_refine_ls_wR_factor_ref 0.084
_reflns_number_gt 13069
_reflns_number_total 19720
_reflns_threshold_expression >3.0\s(I)
_cod_data_source_file ic050246asi20050216_115553_3.cif
_cod_data_source_block st1497
_cod_original_cell_volume 3393.14(13)
_cod_database_code 4309118

loop_
_symmetry_equiv_pos_as_xyz
x,y,z
-x,-y,-z

loop_
_atom_site_aniso_label
_atom_site_aniso_U_11
_atom_site_aniso_U_22
_atom_site_aniso_U_33
_atom_site_aniso_U_12
_atom_site_aniso_U_13
_atom_site_aniso_U_23
_atom_site_aniso_type_symbol
RU 0.0212(1) 0.0191(1) 0.0237(1) 0.0032(1) -0.0018(1) 0.0064(1) Ru
N1 0.031(2) 0.020(1) 0.027(2) 0.005(1) -0.001(2) 0.009(1) N
C1 0.043(3) 0.031(2) 0.030(2) 0.010(2) 0.008(2) 0.010(2) C
C2 0.067(3) 0.026(2) 0.032(2) 0.015(2) 0.012(2) 0.005(2) C
C3 0.080(4) 0.021(2) 0.031(2) 0.008(2) 0.003(3) 0.003(2) C
C4 0.051(3) 0.022(2) 0.029(2) -0.005(2) -0.007(2) 0.009(2) C
C5 0.062(4) 0.030(2) 0.037(2) -0.014(2) -0.014(3) 0.010(2) C
C6 0.044(3) 0.036(2) 0.043(3) -0.014(2) -0.019(2) 0.014(2) C
C7 0.031(2) 0.032(2) 0.036(2) -0.006(2) -0.010(2) 0.018(2) C
C8 0.024(2) 0.046(2) 0.050(3) -0.003(2) -0.007(2) 0.025(2) C
C9 0.025(2) 0.044(2) 0.050(3) 0.010(2) 0.005(2) 0.025(2) C
C10 0.026(2) 0.029(2) 0.034(2) 0.005(2) -0.000(2) 0.013(2) C
N2 0.023(2) 0.022(1) 0.028(2) 0.002(1) -0.004(1) 0.010(1) N
C11 0.029(2) 0.025(2) 0.027(2) -0.000(2) -0.004(2) 0.014(1) C
C12 0.036(2) 0.022(2) 0.026(2) 0.001(2) -0.002(2) 0.011(1) C
N3 0.023(2) 0.020(1) 0.025(2) 0.002(1) -0.001(1) 0.004(1) N
C13 0.030(2) 0.029(2) 0.026(2) 0.002(2) -0.002(2) 0.006(2) C
C14 0.057(3) 0.034(2) 0.027(2) 0.006(2) -0.001(2) -0.001(2) C
C15 0.066(4) 0.027(2) 0.035(3) 0.010(2) 0.008(3) -0.005(2) C
C16 0.040(3) 0.021(2) 0.036(2) 0.005(2) 0.004(2) 0.002(2) C
C17 0.059(3) 0.026(2) 0.052(3) 0.021(2) 0.007(3) 0.006(2) C
C18 0.056(3) 0.031(2) 0.059(3) 0.025(2) -0.002(3) 0.013(2) C
C19 0.035(2) 0.024(2) 0.044(2) 0.006(2) -0.004(2) 0.010(2) C
C20 0.040(3) 0.033(2) 0.044(2) 0.006(2) -0.013(2) 0.017(2) C
C21 0.040(3) 0.036(2) 0.032(2) 0.001(2) -0.011(2) 0.014(2) C
C22 0.033(2) 0.025(2) 0.027(2) 0.001(2) -0.003(2) 0.008(2) C
N4 0.022(2) 0.022(1) 0.025(2) 0.002(1) -0.002(1) 0.008(1) N
C23 0.023(2) 0.018(2) 0.030(2) 0.003(1) -0.001(2) 0.009(1) C
C24 0.028(2) 0.020(2) 0.030(2) 0.004(2) 0.000(2) 0.007(2) C
N5 0.023(2) 0.020(1) 0.023(2) 0.004(1) 0.000(1) 0.004(1) N
C25 0.025(2) 0.024(2) 0.025(2) 0.005(2) 0.002(2) 0.008(1) C
C26 0.026(2) 0.030(2) 0.033(2) 0.010(2) 0.006(2) 0.007(2) C
C27 0.026(2) 0.042(2) 0.039(2) 0.008(2) 0.011(2) 0.012(2) C
C28 0.030(2) 0.037(2) 0.035(2) 0.005(2) 0.013(2) 0.014(2) C
C29 0.027(2) 0.024(2) 0.025(2) 0.004(2) 0.003(2) 0.006(2) C
C30 0.023(2) 0.023(2) 0.033(2) -0.000(2) 0.005(2) 0.010(2) C
C31 0.034(2) 0.023(2) 0.036(2) -0.000(2) 0.006(2) 0.008(2) C
C32 0.039(3) 0.023(2) 0.055(3) 0.002(2) 0.012(2) 0.008(2) C
C33 0.037(3) 0.029(2) 0.059(3) 0.008(2) 0.009(2) 0.023(2) C
C34 0.048(3) 0.037(2) 0.044(2) 0.007(2) 0.003(2) 0.023(2) C
C35 0.040(3) 0.029(2) 0.035(2) 0.005(2) 0.008(2) 0.013(2) C
O1 0.054(2) 0.041(2) 0.116(3) 0.018(2) 0.020(2) 0.039(2) O
C36 0.052(4) 0.056(3) 0.127(6) 0.016(3) 0.016(4) 0.045(3) C
C37 0.064(3) 0.059(3) 0.120(4) 0.037(2) 0.050(3) 0.060(2) C
O2 0.045(2) 0.048(2) 0.068(2) 0.022(2) 0.013(2) 0.019(2) O
C38 0.033(3) 0.052(3) 0.067(3) 0.006(2) -0.005(3) 0.027(2) C
C39 0.044(3) 0.038(2) 0.046(3) 0.003(2) -0.012(2) 0.018(2) C
O3 0.035(2) 0.039(2) 0.050(2) -0.002(1) -0.006(2) 0.027(1) O
C40 0.041(3) 0.034(2) 0.051(3) -0.001(2) -0.004(2) 0.023(2) C
C41 0.048(3) 0.046(3) 0.036(2) 0.008(2) 0.000(2) 0.013(2) C
C42 0.058(4) 0.060(3) 0.044(3) 0.014(3) 0.015(3) 0.027(2) C
C43 0.047(3) 0.047(2) 0.071(3) 0.008(2) 0.014(3) 0.037(2) C
C44 0.048(4) 0.124(4) 0.101(4) -0.017(4) -0.014(3) 0.086(3) C
C45 0.047(4) 0.164(4) 0.111(3) -0.031(3) -0.025(3) 0.116(2) C
C46 0.048(3) 0.063(3) 0.101(4) 0.017(3) 0.030(3) 0.054(2) C
C47 0.154(6) 0.073(3) 0.269(8) 0.071(4) 0.150(5) 0.105(4) C
C48 0.035(4) 0.151(4) 0.181(5) -0.006(3) -0.011(4) 0.137(3) C
C49 0.037(3) 0.044(2) 0.053(3) 0.006(2) 0.011(2) 0.027(2) C
C50 0.051(3) 0.054(3) 0.062(3) 0.012(2) 0.026(3) 0.033(2) C
C51 0.041(3) 0.039(2) 0.052(3) 0.009(2) 0.021(2) 0.016(2) C
C52 0.037(3) 0.031(2) 0.033(2) 0.002(2) 0.002(2) 0.008(2) C
C53 0.034(2) 0.034(2) 0.034(2) 0.001(2) 0.007(2) 0.012(2) C
C54 0.033(2) 0.038(2) 0.038(2) 0.006(2) 0.009(2) 0.012(2) C
O4 0.042(2) 0.032(2) 0.043(2) 0.007(1) 0.013(2) 0.015(1) O
C55 0.041(3) 0.037(2) 0.036(2) 0.008(2) 0.011(2) 0.014(2) C
C56 0.039(3) 0.042(2) 0.041(2) 0.006(2) 0.002(2) 0.016(2) C
O5 0.030(2) 0.033(1) 0.043(2) 0.006(1) -0.003(1) 0.016(1) O
C57 0.026(2) 0.036(2) 0.053(3) 0.004(2) 0.009(2) 0.024(2) C
C58 0.024(2) 0.039(2) 0.040(2) 0.003(2) 0.003(2) 0.019(2) C
O6 0.023(2) 0.046(2) 0.035(2) 0.006(1) 0.005(1) 0.008(1) O
C59 0.023(2) 0.035(2) 0.029(2) 0.007(2) 0.004(2) 0.014(2) C
C60 0.026(2) 0.027(2) 0.033(2) 0.001(2) 0.000(2) 0.007(2) C
C61 0.025(2) 0.027(2) 0.032(2) 0.007(2) 0.005(2) 0.009(2) C
C62 0.023(2) 0.028(2) 0.027(2) 0.005(2) 0.002(2) 0.013(1) C
C63 0.025(2) 0.029(2) 0.032(2) 0.001(2) 0.001(2) 0.009(2) C
C64 0.031(2) 0.031(2) 0.026(2) 0.010(2) 0.004(2) 0.006(2) C
C65 0.023(2) 0.025(2) 0.030(2) 0.002(2) 0.000(2) 0.011(2) C
C66 0.029(2) 0.034(2) 0.047(2) 0.006(2) 0.001(2) 0.024(2) C
C67 0.029(2) 0.039(2) 0.056(3) 0.010(2) 0.000(2) 0.029(2) C
C68 0.023(2) 0.034(2) 0.053(3) 0.006(2) 0.001(2) 0.022(2) C
C69 0.023(2) 0.022(2) 0.027(2) 0.004(2) -0.001(2) 0.007(2) C
N6 0.020(2) 0.017(1) 0.023(2) 0.003(1) 0.001(1) 0.005(1) N
P1 0.0385(7) 0.0429(6) 0.0381(6) 0.0062(5) -0.0075(6) 0.0166(5) P
F1 0.124(3) 0.109(3) 0.046(2) 0.049(2) 0.013(2) 0.042(2) F
F2 0.046(2) 0.089(2) 0.073(2) 0.021(2) 0.018(2) 0.054(1) F
F3 0.084(3) 0.051(2) 0.091(3) 0.027(2) 0.026(2) 0.030(2) F
F4 0.126(3) 0.077(2) 0.087(3) 0.059(2) 0.028(3) 0.031(2) F
F5 0.040(2) 0.113(3) 0.076(2) -0.017(2) -0.011(2) 0.046(2) F
F6 0.081(3) 0.070(2) 0.151(3) -0.025(2) -0.070(2) 0.044(2) F
P2 0.0516(8) 0.0395(7) 0.0518(8) 0.0063(7) 0.0247(7) 0.0058(6) P
F7 0.079(5) 0.045(3) 0.105(6) 0.011(4) 0.007(5) 0.035(3) F
F8 0.065(5) 0.034(3) 0.108(6) 0.005(3) 0.018(5) 0.008(4) F
F9 0.048(4) 0.103(6) 0.075(5) 0.013(4) 0.031(3) -0.016(5) F
F10 0.096(7) 0.124(8) 0.032(4) 0.002(6) -0.007(4) -0.003(5) F
F11 0.079(5) 0.067(4) 0.045(4) 0.032(3) -0.002(3) 0.017(3) F
F12 0.048(4) 0.053(4) 0.069(4) 0.016(3) 0.021(3) 0.009(3) F
F7A 0.079(5) 0.093(6) 0.045(4) -0.026(5) 0.016(4) 0.011(4) F
F8A 0.043(4) 0.101(6) 0.092(6) 0.020(4) -0.008(4) -0.051(5) F
F9A 0.156(8) 0.123(6) 0.28(1) 0.101(5) 0.099(9) 0.103(7) F
F10A 0.192(8) 0.173(8) 0.191(8) -0.141(6) 0.148(6) -0.144(6) F
F11A 0.21(1) 0.139(9) 0.145(7) 0.013(8) 0.122(6) 0.058(6) F
F12A 0.078(5) 0.21(1) 0.095(7) 0.078(5) -0.026(5) 0.006(7) F
C70 0.090(6) 0.090(6) 0.090(6) 0.016(5) 0.014(5) 0.021(5) C
C71 0.086(6) 0.086(5) 0.086(5) 0.016(5) 0.014(5) 0.020(5) C
C72 0.090(6) 0.090(6) 0.090(6) 0.017(5) 0.015(5) 0.021(5) C
C73 0.09(1) 0.09(1) 0.09(1) 0.02(1) 0.02(1) 0.02(1) C
C75 0.066(6) 0.18(1) 0.097(6) -0.016(6) -0.013(5) 0.060(6) C
O7 0.061(6) 0.106(8) 0.059(5) 0.005(6) -0.008(5) 0.021(5) O
C74 0.043(7) 0.15(1) 0.052(6) -0.033(8) -0.022(5) 0.049(7) C

loop_
_atom_site_label
_atom_site_fract_x
_atom_site_fract_y
_atom_site_fract_z
_atom_site_U_iso_or_equiv
_atom_site_occupancy
_atom_site_thermal_displace_type
_atom_site_calc_flag
_atom_site_calc_attached_atom
_atom_site_type_symbol
RU 0.82283(3) 0.17976(2) 0.72931(2) 0.0212(1) 1.000 Uani ? ? Ru
N1 0.8042(3) 0.0598(2) 0.6388(2) 0.026(2) 1.000 Uani ? ? N
C1 0.8723(4) 0.0228(3) 0.6001(3) 0.034(2) 1.000 Uani ? ? C
C2 0.8473(5) -0.0594(3) 0.5390(3) 0.038(3) 1.000 Uani ? ? C
C3 0.7512(5) -0.1036(3) 0.5169(3) 0.037(3) 1.000 Uani ? ? C
C4 0.6771(4) -0.0663(3) 0.5549(3) 0.032(2) 1.000 Uani ? ? C
C5 0.5737(5) -0.1048(4) 0.5348(3) 0.041(3) 1.000 Uani ? ? C
C6 0.5059(4) -0.0654(4) 0.5729(3) 0.041(3) 1.000 Uani ? ? C
C7 0.5347(4) 0.0161(3) 0.6380(3) 0.033(2) 1.000 Uani ? ? C
C8 0.4687(4) 0.0595(4) 0.6807(3) 0.038(2) 1.000 Uani ? ? C
C9 0.5047(4) 0.1359(4) 0.7424(3) 0.038(2) 1.000 Uani ? ? C
C10 0.6070(4) 0.1689(3) 0.7619(3) 0.029(2) 1.000 Uani ? ? C
N2 0.6725(3) 0.1299(2) 0.7222(2) 0.024(2) 1.000 Uani ? ? N
C11 0.6366(4) 0.0545(3) 0.6601(3) 0.027(2) 1.000 Uani ? ? C
C12 0.7074(4) 0.0147(3) 0.6171(3) 0.027(2) 1.000 Uani ? ? C
N3 0.8218(3) 0.2995(2) 0.8120(2) 0.022(2) 1.000 Uani ? ? N
C13 0.8636(4) 0.3267(3) 0.8901(3) 0.028(2) 1.000 Uani ? ? C
C14 0.8529(5) 0.4089(4) 0.9404(3) 0.037(3) 1.000 Uani ? ? C
C15 0.7968(5) 0.4652(4) 0.9103(3) 0.040(3) 1.000 Uani ? ? C
C16 0.7526(4) 0.4401(3) 0.8278(3) 0.031(2) 1.000 Uani ? ? C
C17 0.6948(5) 0.4942(3) 0.7884(4) 0.043(3) 1.000 Uani ? ? C
C18 0.6598(4) 0.4690(3) 0.7084(4) 0.047(3) 1.000 Uani ? ? C
C19 0.6797(4) 0.3871(3) 0.6578(3) 0.033(2) 1.000 Uani ? ? C
C20 0.6504(4) 0.3587(3) 0.5730(3) 0.039(2) 1.000 Uani ? ? C
C21 0.6773(4) 0.2813(3) 0.5315(3) 0.036(2) 1.000 Uani ? ? C
C22 0.7321(4) 0.2296(3) 0.5733(3) 0.028(2) 1.000 Uani ? ? C
N4 0.7608(3) 0.2535(2) 0.6534(2) 0.023(2) 1.000 Uani ? ? N
C23 0.7344(3) 0.3318(3) 0.6953(3) 0.023(2) 1.000 Uani ? ? C
C24 0.7695(3) 0.3578(3) 0.7809(3) 0.026(2) 1.000 Uani ? ? C
N5 0.9741(3) 0.2163(2) 0.7237(2) 0.022(2) 1.000 Uani ? ? N
C25 1.0299(3) 0.1584(3) 0.7524(3) 0.024(2) 1.000 Uani ? ? C
C26 1.1262(3) 0.1559(3) 0.7378(3) 0.030(2) 1.000 Uani ? ? C
C27 1.1683(4) 0.2133(4) 0.6932(3) 0.035(2) 1.000 Uani ? ? C
C28 1.1151(4) 0.2752(3) 0.6682(3) 0.034(2) 1.000 Uani ? ? C
C29 1.0194(3) 0.2774(3) 0.6855(3) 0.025(2) 1.000 Uani ? ? C
C30 0.9717(3) 0.3530(3) 0.6643(3) 0.026(2) 1.000 Uani ? ? C
C31 0.9660(4) 0.4285(3) 0.7246(3) 0.030(2) 1.000 Uani ? ? C
C32 0.9355(4) 0.5055(3) 0.7043(4) 0.037(3) 1.000 Uani ? ? C
C33 0.9113(4) 0.5068(3) 0.6234(4) 0.040(2) 1.000 Uani ? ? C
C34 0.9148(4) 0.4319(4) 0.5628(3) 0.043(3) 1.000 Uani ? ? C
C35 0.9466(4) 0.3553(3) 0.5829(3) 0.034(2) 1.000 Uani ? ? C
O1 0.8787(3) 0.5804(3) 0.5984(3) 0.063(2) 1.000 Uani ? ? O
C36 0.9387(6) 0.6643(5) 0.6265(6) 0.072(4) 1.000 Uani ? ? C
C37 0.8883(5) 0.7319(4) 0.5889(5) 0.077(3) 1.000 Uani ? ? C
O2 0.7993(3) 0.7460(3) 0.6203(3) 0.053(2) 1.000 Uani ? ? O
C38 0.8177(4) 0.8016(4) 0.7007(4) 0.049(3) 1.000 Uani ? ? C
C39 0.7400(4) 0.7681(4) 0.7455(3) 0.043(3) 1.000 Uani ? ? C
O3 0.6480(3) 0.7850(2) 0.7088(2) 0.041(2) 1.000 Uani ? ? O
C40 0.5627(4) 0.7467(3) 0.7315(3) 0.042(3) 1.000 Uani ? ? C
C41 0.5567(5) 0.7094(4) 0.7972(3) 0.043(3) 1.000 Uani ? ? C
C42 0.4647(5) 0.6691(4) 0.8105(4) 0.054(3) 1.000 Uani ? ? C
C43 0.3780(5) 0.6625(4) 0.7587(4) 0.054(3) 1.000 Uani ? ? C
C44 0.3848(6) 0.7085(6) 0.6991(5) 0.085(4) 1.000 Uani ? ? C
C45 0.4759(6) 0.7479(6) 0.6835(4) 0.095(4) 1.000 Uani ? ? C
C46 0.2768(5) 0.6133(4) 0.7701(4) 0.067(3) 1.000 Uani ? ? C
C47 0.2360(7) 0.6803(5) 0.8313(7) 0.145(5) 1.000 Uani ? ? C
C48 0.2031(6) 0.5833(6) 0.6880(5) 0.098(4) 1.000 Uani ? ? C
C49 0.2869(4) 0.5248(4) 0.7993(3) 0.044(3) 1.000 Uani ? ? C
C50 0.3543(5) 0.4699(4) 0.7724(4) 0.055(3) 1.000 Uani ? ? C
C51 0.3625(4) 0.3895(4) 0.7974(4) 0.044(3) 1.000 Uani ? ? C
C52 0.3018(4) 0.3607(3) 0.8501(3) 0.034(2) 1.000 Uani ? ? C
C53 0.2312(4) 0.4115(3) 0.8746(3) 0.034(2) 1.000 Uani ? ? C
C54 0.2248(4) 0.4925(4) 0.8493(3) 0.036(2) 1.000 Uani ? ? C
O4 0.3182(3) 0.2821(2) 0.8737(2) 0.039(2) 1.000 Uani ? ? O
C55 0.2641(4) 0.2577(4) 0.9350(3) 0.038(2) 1.000 Uani ? ? C
C56 0.3002(4) 0.1778(4) 0.9603(3) 0.040(3) 1.000 Uani ? ? C
O5 0.2638(3) 0.0969(2) 0.8974(2) 0.035(2) 1.000 Uani ? ? O
C57 0.2850(4) 0.0142(3) 0.9174(3) 0.037(2) 1.000 Uani ? ? C
C58 0.3768(4) -0.0107(3) 0.8892(3) 0.034(2) 1.000 Uani ? ? C
O6 0.4588(2) 0.0584(3) 0.9348(2) 0.033(2) 1.000 Uani ? ? O
C59 0.5493(3) 0.0556(3) 0.9120(3) 0.028(2) 1.000 Uani ? ? C
C60 0.5699(4) -0.0157(3) 0.8542(3) 0.029(2) 1.000 Uani ? ? C
C61 0.6647(3) -0.0114(3) 0.8355(3) 0.028(2) 1.000 Uani ? ? C
C62 0.7397(3) 0.0627(3) 0.8732(3) 0.026(2) 1.000 Uani ? ? C
C63 0.7191(4) 0.1339(3) 0.9320(3) 0.029(2) 1.000 Uani ? ? C
C64 0.6243(4) 0.1302(3) 0.9511(3) 0.029(2) 1.000 Uani ? ? C
C65 0.8430(3) 0.0581(3) 0.8579(3) 0.026(2) 1.000 Uani ? ? C
C66 0.8910(4) -0.0017(3) 0.8937(3) 0.036(2) 1.000 Uani ? ? C
C67 0.9851(4) -0.0123(3) 0.8805(3) 0.040(2) 1.000 Uani ? ? C
C68 1.0313(4) 0.0390(3) 0.8336(3) 0.034(2) 1.000 Uani ? ? C
C69 0.9815(3) 0.0991(3) 0.7997(3) 0.024(2) 1.000 Uani ? ? C
N6 0.8863(3) 0.1071(2) 0.8092(2) 0.020(1) 1.000 Uani ? ? N
P1 1.0472(1) 0.2783(1) 1.07350(9) 0.0398(6) 1.000 Uani ? ? P
F1 1.0292(4) 0.2499(3) 1.1551(2) 0.085(2) 1.000 Uani ? ? F
F2 1.0666(3) 0.3104(3) 0.9926(2) 0.067(2) 1.000 Uani ? ? F
F3 1.0938(3) 0.1895(3) 1.0473(3) 0.073(2) 1.000 Uani ? ? F
F4 1.0025(4) 0.3692(3) 1.1002(3) 0.094(3) 1.000 Uani ? ? F
F5 0.9413(3) 0.2250(3) 1.0308(3) 0.070(2) 1.000 Uani ? ? F
F6 1.1543(4) 0.3324(3) 1.1157(3) 0.095(3) 1.000 Uani ? ? F
P2 0.8248(1) 0.1016(1) 0.3638(1) 0.0473(8) 1.000 Uani ? ? P
F7 0.8661(7) 0.2058(5) 0.3704(6) 0.072(5) 0.500 Uani ? ? F
F8 0.7877(6) -0.0012(5) 0.3707(6) 0.062(5) 0.500 Uani ? ? F
F9 0.9278(6) 0.0741(7) 0.3422(5) 0.072(5) 0.500 Uani ? ? F
F10 0.7822(8) 0.0823(8) 0.2778(5) 0.072(6) 0.500 Uani ? ? F
F11 0.8779(6) 0.1243(5) 0.4613(4) 0.062(4) 0.500 Uani ? ? F
F12 0.7256(5) 0.1284(5) 0.3924(5) 0.056(4) 0.500 Uani ? ? F
F7A 0.7575(7) 0.0671(6) 0.4219(5) 0.069(5) 0.500 Uani ? ? F
F8A 0.7659(6) 0.0151(7) 0.2897(6) 0.074(5) 0.500 Uani ? ? F
F9A 0.7292(9) 0.1478(8) 0.337(1) 0.174(9) 0.500 Uani ? ? F
F10A 0.8649(9) 0.1906(9) 0.4209(8) 0.185(8) 0.500 Uani ? ? F
F11A 0.875(1) 0.1393(9) 0.2952(7) 0.161(9) 0.500 Uani ? ? F
F12A 0.9049(7) 0.0496(9) 0.3774(7) 0.117(7) 0.500 Uani ? ? F
C70 0.5870(4) 0.5518(4) 0.4750(3) 0.090(6) 1.000 Uani ? ? C
C71 0.5565(4) 0.5842(4) 0.5476(3) 0.086(6) 1.000 Uani ? ? C
C72 0.5289(4) 0.4639(4) 0.4233(3) 0.090(6) 1.000 Uani ? ? C
C73 0.6637(4) 0.6162(4) 0.4566(3) 0.09(1) 0.500 Uani ? ? C
C75 0.4542(7) 0.5713(9) 0.0184(6) 0.106(7) 1.000 Uani ? ? C
O7 0.4184(8) 0.4338(8) 0.0556(6) 0.073(6) 0.500 Uani ? ? O
C74 0.473(1) 0.471(1) 0.0195(8) 0.070(8) 0.500 Uani ? ? C
H1 0.9397 0.0530 0.6143 0.0436 1.000 Uiso calc C1 H
H2 0.8975 -0.0841 0.5131 0.0532 1.000 Uiso calc C2 H
H3 0.7343 -0.1592 0.4760 0.0586 1.000 Uiso calc C3 H
H4 0.5521 -0.1597 0.4934 0.0612 1.000 Uiso calc C5 H
H5 0.4377 -0.0919 0.5565 0.0581 1.000 Uiso calc C6 H
H6 0.3994 0.0363 0.6672 0.0522 1.000 Uiso calc C8 H
H7 0.4605 0.1665 0.7718 0.0487 1.000 Uiso calc C9 H
H8 0.6307 0.2215 0.8054 0.0380 1.000 Uiso calc C10 H
H9 0.9024 0.2883 0.9124 0.0383 1.000 Uiso calc C13 H
H10 0.8846 0.4259 0.9955 0.0538 1.000 Uiso calc C14 H
H11 0.7877 0.5205 0.9446 0.0576 1.000 Uiso calc C15 H
H12 0.6810 0.5494 0.8196 0.0585 1.000 Uiso calc C17 H
H13 0.6209 0.5061 0.6845 0.0618 1.000 Uiso calc C18 H
H14 0.6123 0.3931 0.5449 0.0515 1.000 Uiso calc C20 H
H15 0.6588 0.2622 0.4741 0.0486 1.000 Uiso calc C21 H
H16 0.7494 0.1755 0.5432 0.0382 1.000 Uiso calc C22 H
H17 1.1627 0.1149 0.7584 0.0381 1.000 Uiso calc C26 H
H18 1.2327 0.2102 0.6800 0.0449 1.000 Uiso calc C27 H
H19 1.1437 0.3167 0.6390 0.0426 1.000 Uiso calc C28 H
H20 0.9830 0.4276 0.7802 0.0408 1.000 Uiso calc C31 H
H21 0.9313 0.5570 0.7459 0.0511 1.000 Uiso calc C32 H
H22 0.8955 0.4324 0.5073 0.0541 1.000 Uiso calc C34 H
H23 0.9513 0.3043 0.5410 0.0441 1.000 Uiso calc C35 H
H24 1.0019 0.6625 0.6104 0.0961 1.000 Uiso calc C36 H
H25 0.9464 0.6819 0.6841 0.0961 1.000 Uiso calc C36 H
H26 0.8726 0.7085 0.5316 0.0903 1.000 Uiso calc C37 H
H27 0.9327 0.7893 0.6005 0.0903 1.000 Uiso calc C37 H
H28 0.8160 0.8638 0.6990 0.0648 1.000 Uiso calc C38 H
H29 0.8810 0.7975 0.7271 0.0648 1.000 Uiso calc C38 H
H30 0.7548 0.8003 0.8011 0.0569 1.000 Uiso calc C39 H
H31 0.7362 0.7040 0.7418 0.0569 1.000 Uiso calc C39 H
H32 0.6150 0.7109 0.8338 0.0569 1.000 Uiso calc C41 H
H33 0.4617 0.6451 0.8577 0.0664 1.000 Uiso calc C42 H
H34 0.3257 0.7142 0.6670 0.1143 1.000 Uiso calc C44 H
H35 0.4780 0.7762 0.6387 0.1344 1.000 Uiso calc C45 H
H36 0.1732 0.6516 0.8396 0.1818 1.000 Uiso calc C47 H
H37 0.2804 0.6977 0.8815 0.1818 1.000 Uiso calc C47 H
H38 0.2288 0.7334 0.8112 0.1818 1.000 Uiso calc C47 H
H39 0.1946 0.6359 0.6676 0.1462 1.000 Uiso calc C48 H
H40 0.2290 0.5417 0.6497 0.1462 1.000 Uiso calc C48 H
H41 0.1410 0.5538 0.6968 0.1462 1.000 Uiso calc C48 H
H42 0.3958 0.4882 0.7359 0.0658 1.000 Uiso calc C50 H
H43 0.4095 0.3538 0.7785 0.0545 1.000 Uiso calc C51 H
H44 0.1872 0.3912 0.9086 0.0442 1.000 Uiso calc C53 H
H45 0.1762 0.5269 0.8668 0.0463 1.000 Uiso calc C54 H
H46 0.1954 0.2411 0.9137 0.0475 1.000 Uiso calc C55 H
H47 0.2748 0.3085 0.9807 0.0475 1.000 Uiso calc C55 H
H48 0.2767 0.1699 1.0089 0.0522 1.000 Uiso calc C56 H
H49 0.3706 0.1890 0.9694 0.0522 1.000 Uiso calc C56 H
H50 0.2309 -0.0345 0.8924 0.0470 1.000 Uiso calc C57 H
H51 0.2927 0.0222 0.9748 0.0470 1.000 Uiso calc C57 H
H52 0.3732 -0.0126 0.8327 0.0435 1.000 Uiso calc C58 H
H53 0.3849 -0.0692 0.8984 0.0435 1.000 Uiso calc C58 H
H54 0.5193 -0.0669 0.8278 0.0387 1.000 Uiso calc C60 H
H55 0.6787 -0.0602 0.7960 0.0355 1.000 Uiso calc C61 H
H56 0.7701 0.1847 0.9588 0.0378 1.000 Uiso calc C63 H
H57 0.6102 0.1786 0.9910 0.0379 1.000 Uiso calc C64 H
H58 0.8586 -0.0352 0.9274 0.0454 1.000 Uiso calc C66 H
H59 1.0175 -0.0543 0.9034 0.0504 1.000 Uiso calc C67 H
H60 1.0967 0.0337 0.8243 0.0457 1.000 Uiso calc C68 H

loop_
_atom_type_symbol
_atom_type_description
_atom_type_scat_dispersion_real
_atom_type_scat_dispersion_imag
_atom_type_scat_source
C ? 0.002 0.002 International_Tables_Vol_IV_Table_2.3.1
H ? 0.000 0.000 International_Tables_Vol_IV_Table_2.3.1
F ? 0.014 0.010 International_Tables_Vol_IV_Table_2.3.1
N ? 0.004 0.003 International_Tables_Vol_IV_Table_2.3.1
O ? 0.008 0.006 International_Tables_Vol_IV_Table_2.3.1
P ? 0.090 0.095 International_Tables_Vol_IV_Table_2.3.1
Ru ? -1.420 0.836 International_Tables_Vol_IV_Table_2.3.1

loop_
_geom_angle_atom_site_label_1
_geom_angle_atom_site_label_2
_geom_angle_atom_site_label_3
_geom_angle
_geom_angle_site_symmetry_1
_geom_angle_site_symmetry_2
_geom_angle_site_symmetry_3
_geom_angle_publ_flag
N1 RU N2 79.4(2) . . . ?
N1 RU N3 172.1(1) . . . ?
N1 RU N4 94.5(1) . . . ?
N1 RU N5 93.4(2) . . . ?
N1 RU N6 86.8(1) . . . ?
N2 RU N3 94.1(2) . . . ?
N2 RU N4 78.8(1) . . . ?
N2 RU N5 172.7(2) . . . ?
N2 RU N6 101.2(1) . . . ?
N3 RU N4 79.7(1) . . . ?
N3 RU N5 93.1(2) . . . ?
N3 RU N6 98.9(1) . . . ?
N4 RU N5 101.2(1) . . . ?
N4 RU N6 178.6(2) . . . ?
N5 RU N6 78.9(1) . . . ?
RU N1 C1 129.1(3) . . . ?
RU N1 C12 113.3(3) . . . ?
C1 N1 C12 117.7(4) . . . ?
N1 C1 C2 122.1(5) . . . ?
C1 C2 C3 120.2(6) . . . ?
C2 C3 C4 119.6(5) . . . ?
C3 C4 C5 124.5(5) . . . ?
C3 C4 C12 117.4(5) . . . ?
C5 C4 C12 118.1(6) . . . ?
C4 C5 C6 121.8(5) . . . ?
C5 C6 C7 121.4(5) . . . ?
C6 C7 C8 124.4(5) . . . ?
C6 C7 C11 117.9(5) . . . ?
C8 C7 C11 117.7(5) . . . ?
C7 C8 C9 119.2(5) . . . ?
C8 C9 C10 119.7(5) . . . ?
C9 C10 N2 123.0(5) . . . ?
RU N2 C10 128.4(3) . . . ?
RU N2 C11 113.5(3) . . . ?
C10 N2 C11 117.4(4) . . . ?
C7 C11 N2 123.0(5) . . . ?
C7 C11 C12 120.3(5) . . . ?
N2 C11 C12 116.7(4) . . . ?
N1 C12 C4 123.0(5) . . . ?
N1 C12 C11 116.6(4) . . . ?
C4 C12 C11 120.4(5) . . . ?
RU N3 C13 129.1(3) . . . ?
RU N3 C24 113.6(3) . . . ?
C13 N3 C24 117.2(4) . . . ?
N3 C13 C14 122.8(5) . . . ?
C13 C14 C15 120.0(5) . . . ?
C14 C15 C16 119.1(5) . . . ?
C15 C16 C17 124.6(5) . . . ?
C15 C16 C24 117.2(5) . . . ?
C17 C16 C24 118.1(5) . . . ?
C16 C17 C18 121.6(5) . . . ?
C17 C18 C19 121.7(5) . . . ?
C18 C19 C20 125.1(5) . . . ?
C18 C19 C23 117.9(5) . . . ?
C20 C19 C23 117.0(5) . . . ?
C19 C20 C21 119.4(4) . . . ?
C20 C21 C22 120.3(5) . . . ?
C21 C22 N4 122.4(5) . . . ?
RU N4 C22 129.1(3) . . . ?
RU N4 C23 112.8(3) . . . ?
C22 N4 C23 117.5(4) . . . ?
C19 C23 N4 123.5(4) . . . ?
C19 C23 C24 120.2(4) . . . ?
N4 C23 C24 116.2(4) . . . ?
N3 C24 C16 123.4(4) . . . ?
N3 C24 C23 116.1(4) . . . ?
C16 C24 C23 120.4(4) . . . ?
RU N5 C25 112.5(3) . . . ?
RU N5 C29 129.3(3) . . . ?
C25 N5 C29 117.3(4) . . . ?
N5 C25 C26 122.4(4) . . . ?
N5 C25 C69 115.9(4) . . . ?
C26 C25 C69 121.7(4) . . . ?
C25 C26 C27 119.4(4) . . . ?
C26 C27 C28 118.5(5) . . . ?
C27 C28 C29 120.5(5) . . . ?
N5 C29 C28 121.5(4) . . . ?
N5 C29 C30 121.7(4) . . . ?
C28 C29 C30 116.7(4) . . . ?
C29 C30 C31 120.2(4) . . . ?
C29 C30 C35 120.0(4) . . . ?
C31 C30 C35 119.1(4) . . . ?
C30 C31 C32 120.5(5) . . . ?
C31 C32 C33 119.6(5) . . . ?
C32 C33 C34 120.7(5) . . . ?
C32 C33 O1 123.0(6) . . . ?
C34 C33 O1 116.3(5) . . . ?
C33 C34 C35 119.7(5) . . . ?
C30 C35 C34 120.3(5) . . . ?
C33 O1 C36 116.8(6) . . . ?
O1 C36 C37 106.6(7) . . . ?
C36 C37 O2 111.8(6) . . . ?
C37 O2 C38 112.7(6) . . . ?
O2 C38 C39 108.7(5) . . . ?
C38 C39 O3 107.4(4) . . . ?
C39 O3 C40 117.9(4) . . . ?
O3 C40 C41 126.1(5) . . . ?
O3 C40 C45 116.0(5) . . . ?
C41 C40 C45 117.9(6) . . . ?
C40 C41 C42 119.7(6) . . . ?
C41 C42 C43 123.0(6) . . . ?
C42 C43 C44 115.8(6) . . . ?
C42 C43 C46 123.5(6) . . . ?
C44 C43 C46 120.5(6) . . . ?
C43 C44 C45 121.8(7) . . . ?
C40 C45 C44 121.1(6) . . . ?
C43 C46 C47 107.6(7) . . . ?
C43 C46 C48 111.1(6) . . . ?
C43 C46 C49 110.9(5) . . . ?
C47 C46 C48 109.6(9) . . . ?
C47 C46 C49 111.2(7) . . . ?
C48 C46 C49 106.5(7) . . . ?
C46 C49 C50 121.6(5) . . . ?
C46 C49 C54 121.6(6) . . . ?
C50 C49 C54 116.7(5) . . . ?
C49 C50 C51 121.8(6) . . . ?
C50 C51 C52 120.1(5) . . . ?
C51 C52 C53 119.2(5) . . . ?
C51 C52 O4 115.6(5) . . . ?
C53 C52 O4 125.2(5) . . . ?
C52 C53 C54 119.7(5) . . . ?
C49 C54 C53 122.4(5) . . . ?
C52 O4 C55 116.0(4) . . . ?
O4 C55 C56 108.6(5) . . . ?
C55 C56 O5 109.2(4) . . . ?
C56 O5 C57 114.6(4) . . . ?
O5 C57 C58 112.3(4) . . . ?
C57 C58 O6 107.7(5) . . . ?
C58 O6 C59 117.7(4) . . . ?
O6 C59 C60 124.2(5) . . . ?
O6 C59 C64 115.9(4) . . . ?
C60 C59 C64 120.0(5) . . . ?
C59 C60 C61 119.4(5) . . . ?
C60 C61 C62 121.3(5) . . . ?
C61 C62 C63 119.3(4) . . . ?
C61 C62 C65 118.7(4) . . . ?
C63 C62 C65 121.6(4) . . . ?
C62 C63 C64 119.8(4) . . . ?
C59 C64 C63 120.3(5) . . . ?
C62 C65 C66 116.5(4) . . . ?
C62 C65 N6 121.6(4) . . . ?
C66 C65 N6 121.8(5) . . . ?
C65 C66 C67 120.2(5) . . . ?
C66 C67 C68 118.6(4) . . . ?
C67 C68 C69 119.5(5) . . . ?
C25 C69 C68 121.2(4) . . . ?
C25 C69 N6 116.4(4) . . . ?
C68 C69 N6 122.4(4) . . . ?
RU N6 C65 129.7(3) . . . ?
RU N6 C69 112.3(3) . . . ?
C65 N6 C69 117.3(4) . . . ?
F1 P1 F2 178.1(3) . . . ?
F1 P1 F3 89.8(3) . . . ?
F1 P1 F4 90.7(3) . . . ?
F1 P1 F5 90.6(3) . . . ?
F1 P1 F6 90.0(3) . . . ?
F2 P1 F3 91.7(2) . . . ?
F2 P1 F4 87.9(2) . . . ?
F2 P1 F5 90.6(2) . . . ?
F2 P1 F6 88.8(3) . . . ?
F3 P1 F4 178.8(3) . . . ?
F3 P1 F5 91.4(3) . . . ?
F3 P1 F6 88.7(3) . . . ?
F4 P1 F5 89.7(3) . . . ?
F4 P1 F6 90.2(3) . . . ?
F5 P1 F6 179.4(3) . . . ?
F7 P2 F8 171.9(6) . . . ?
F7 P2 F9 91.2(7) . . . ?
F7 P2 F10 94.8(8) . . . ?
F7 P2 F11 84.4(5) . . . ?
F7 P2 F12 89.5(6) . . . ?
F7 P2 F7A 123.5(7) . . . ?
F7 P2 F8A 134.6(8) . . . ?
F7 P2 F9A 73.4(7) . . . ?
F7 P2 F10A 35(1) . . . ?
F7 P2 F11A 56.1(7) . . . ?
F7 P2 F12A 111(1) . . . ?
F8 P2 F9 89.5(7) . . . ?
F8 P2 F10 93.3(7) . . . ?
F8 P2 F11 87.6(5) . . . ?
F8 P2 F12 89.2(5) . . . ?
F8 P2 F7A 51.2(5) . . . ?
F8 P2 F8A 53.4(6) . . . ?
F8 P2 F9A 110.0(7) . . . ?
F8 P2 F10A 136(1) . . . ?
F8 P2 F11A 130.5(7) . . . ?
F8 P2 F12A 65.6(9) . . . ?
F9 P2 F10 91.7(7) . . . ?
F9 P2 F11 86.3(6) . . . ?
F9 P2 F12 175.5(7) . . . ?
F9 P2 F7A 129.6(8) . . . ?
F9 P2 F8A 88.8(6) . . . ?
F9 P2 F9A 146.5(9) . . . ?
F9 P2 F10A 98(1) . . . ?
F9 P2 F11A 59.8(8) . . . ?
F9 P2 F12A 31.1(8) . . . ?
F10 P2 F11 177.7(7) . . . ?
F10 P2 F12 92.7(6) . . . ?
F10 P2 F7A 117.1(7) . . . ?
F10 P2 F8A 39.9(6) . . . ?
F10 P2 F9A 61.2(9) . . . ?
F10 P2 F10A 129(1) . . . ?
F10 P2 F11A 54.1(8) . . . ?
F10 P2 F12A 111.5(9) . . . ?
F11 P2 F12 89.4(5) . . . ?
F11 P2 F7A 65.0(5) . . . ?
F11 P2 F8A 140.8(7) . . . ?
F11 P2 F9A 120.4(8) . . . ?
F11 P2 F10A 50(1) . . . ?
F11 P2 F11A 123.8(9) . . . ?
F11 P2 F12A 67.0(7) . . . ?
F12 P2 F7A 47.0(5) . . . ?
F12 P2 F8A 93.9(5) . . . ?
F12 P2 F9A 37.7(6) . . . ?
F12 P2 F10A 79.7(8) . . . ?
F12 P2 F11A 124.0(9) . . . ?
F12 P2 F12A 145.2(9) . . . ?
F7A P2 F8A 89.4(7) . . . ?
F7A P2 F9A 82.7(8) . . . ?
F7A P2 F10A 93.8(8) . . . ?
F7A P2 F11A 169.4(9) . . . ?
F7A P2 F12A 98(1) . . . ?
F8A P2 F9A 82.1(8) . . . ?
F8A P2 F10A 167(1) . . . ?
F8A P2 F11A 85.7(9) . . . ?
F8A P2 F12A 89.8(8) . . . ?
F9A P2 F10A 86(1) . . . ?
F9A P2 F11A 87(1) . . . ?
F9A P2 F12A 171(1) . . . ?
F10A P2 F11A 89(1) . . . ?
F10A P2 F12A 101(1) . . . ?
F11A P2 F12A 90(1) . . . ?
C71 C70 C72 116.7(4) . . . ?
C71 C70 C73 113.1(4) . . . ?
C72 C70 C73 129.7(4) . . . ?
C70 C71 C72 124.0(3) . . 2_666 ?
C70 C72 C71 119.3(2) . . 2_666 ?
C75 C74 C75 124(1) . . 2_665 ?
C75 C74 O7 111(2) . . . ?
C75 C74 O7 123(2) 2_665 . . ?
O7 C74 C74 168(3) . . 2_665 ?

loop_
_geom_bond_atom_site_label_1
_geom_bond_atom_site_label_2
_geom_bond_distance
_geom_bond_site_symmetry_1
_geom_bond_site_symmetry_2
_geom_bond_publ_flag
RU N1 2.078(4) . . ?
RU N2 2.080(4) . . ?
RU N3 2.051(4) . . ?
RU N4 2.066(4) . . ?
RU N5 2.099(4) . . ?
RU N6 2.109(3) . . ?
N1 C1 1.340(7) . . ?
N1 C12 1.374(6) . . ?
C1 C2 1.409(7) . . ?
C2 C3 1.361(9) . . ?
C3 C4 1.404(9) . . ?
C4 C5 1.430(8) . . ?
C4 C12 1.410(7) . . ?
C5 C6 1.35(1) . . ?
C6 C7 1.440(8) . . ?
C7 C8 1.393(8) . . ?
C7 C11 1.412(7) . . ?
C8 C9 1.370(8) . . ?
C9 C10 1.399(7) . . ?
C10 N2 1.332(6) . . ?
N2 C11 1.362(6) . . ?
C11 C12 1.425(7) . . ?
N3 C13 1.334(6) . . ?
N3 C24 1.369(6) . . ?
C13 C14 1.393(7) . . ?
C14 C15 1.369(8) . . ?
C15 C16 1.407(8) . . ?
C16 C17 1.434(7) . . ?
C16 C24 1.399(7) . . ?
C17 C18 1.341(9) . . ?
C18 C19 1.436(8) . . ?
C19 C20 1.405(8) . . ?
C19 C23 1.405(6) . . ?
C20 C21 1.363(8) . . ?
C21 C22 1.403(7) . . ?
C22 N4 1.328(6) . . ?
N4 C23 1.372(6) . . ?
C23 C24 1.429(6) . . ?
N5 C25 1.375(5) . . ?
N5 C29 1.357(6) . . ?
C25 C26 1.389(7) . . ?
C25 C69 1.467(6) . . ?
C26 C27 1.379(7) . . ?
C27 C28 1.377(7) . . ?
C28 C29 1.394(7) . . ?
C29 C30 1.488(6) . . ?
C30 C31 1.385(7) . . ?
C30 C35 1.395(7) . . ?
C31 C32 1.390(7) . . ?
C32 C33 1.382(8) . . ?
C33 C34 1.374(8) . . ?
C33 O1 1.387(6) . . ?
C34 C35 1.391(7) . . ?
O1 C36 1.362(9) . . ?
C36 C37 1.522(9) . . ?
C37 O2 1.429(8) . . ?
O2 C38 1.418(8) . . ?
C38 C39 1.481(9) . . ?
C39 O3 1.429(6) . . ?
O3 C40 1.370(7) . . ?
C40 C41 1.359(8) . . ?
C40 C45 1.371(9) . . ?
C41 C42 1.390(9) . . ?
C42 C43 1.375(9) . . ?
C43 C44 1.349(9) . . ?
C43 C46 1.536(9) . . ?
C44 C45 1.39(1) . . ?
C46 C47 1.52(1) . . ?
C46 C48 1.56(1) . . ?
C46 C49 1.541(8) . . ?
C49 C50 1.396(9) . . ?
C49 C54 1.388(8) . . ?
C50 C51 1.384(8) . . ?
C51 C52 1.392(8) . . ?
C52 C53 1.383(8) . . ?
C52 O4 1.373(6) . . ?
C53 C54 1.391(7) . . ?
O4 C55 1.434(6) . . ?
C55 C56 1.496(7) . . ?
C56 O5 1.424(7) . . ?
O5 C57 1.424(6) . . ?
C57 C58 1.486(7) . . ?
C58 O6 1.435(6) . . ?
O6 C59 1.360(6) . . ?
C59 C60 1.389(7) . . ?
C59 C64 1.395(7) . . ?
C60 C61 1.382(7) . . ?
C61 C62 1.387(7) . . ?
C62 C63 1.397(7) . . ?
C62 C65 1.492(7) . . ?
C63 C64 1.386(7) . . ?
C65 C66 1.393(6) . . ?
C65 N6 1.355(6) . . ?
C66 C67 1.376(8) . . ?
C67 C68 1.372(8) . . ?
C68 C69 1.393(6) . . ?
C69 N6 1.367(6) . . ?
P1 F1 1.574(4) . . ?
P1 F2 1.592(4) . . ?
P1 F3 1.580(4) . . ?
P1 F4 1.596(5) . . ?
P1 F5 1.567(4) . . ?
P1 F6 1.581(5) . . ?
P2 F7 1.57(1) . . ?
P2 F8 1.593(8) . . ?
P2 F9 1.61(1) . . ?
P2 F10 1.460(9) . . ?
P2 F11 1.671(8) . . ?
P2 F12 1.591(8) . . ?
P2 F7A 1.552(8) . . ?
P2 F8A 1.64(1) . . ?
P2 F9A 1.64(1) . . ?
P2 F10A 1.47(1) . . ?
P2 F11A 1.59(1) . . ?
P2 F12A 1.47(2) . . ?
F7 F11 2.18(1) . . ?
F7 F9A 1.92(2) . . ?
F7 F11A 1.49(2) . . ?
F8 F7A 1.36(1) . . ?
F8 F8A 1.45(2) . . ?
F8 F12A 1.66(2) . . ?
F9 F11A 1.59(2) . . ?
F10 F8A 1.07(2) . . ?
F10 F9A 1.59(2) . . ?
F10 F11A 1.39(2) . . ?
F11 F7A 1.74(1) . . ?
F11 F10A 1.35(3) . . ?
F11 F12A 1.74(2) . . ?
F12 F7A 1.25(1) . . ?
F12 F9A 1.05(2) . . ?
F12 F10A 1.96(2) . . ?
F7A F9A 2.11(2) . . ?
F8A F9A 2.16(2) . . ?
F9A F10A 2.13(3) . . ?
F10A F11A 2.15(2) . . ?
F11A F12A 2.19(2) . . ?
C70 C71 1.373(6) . . ?
C70 C72 1.482(6) . . ?
C70 C73 1.437(6) . . ?
C71 C72 1.4848 . 2_666 ?
C75 C74 1.59(3) . . ?
C75 C74 1.42(3) . 2_665 ?
O7 C74 1.17(2) . . ?
C74 C74 1.41(4) . 2_665 ?

loop_
_geom_contact_atom_site_label_1
_geom_contact_atom_site_label_2
_geom_contact_distance
_geom_contact_site_symmetry_1
_geom_contact_site_symmetry_2
_geom_contact_publ_flag
? ? ? ? ? ?
